data_4319859
loop_
_publ_author_name
'Sudha Chellamma'
'Marya Lieberman'

_publ_section_title
;
 Synthesis and Properties of [Ru2(acac)4(bptz)]n+ (n = 0, 1) and Crystal
 Structure of [Ru2(acac)4(bptz)]
;
_journal_name_full 'Inorganic Chemistry'
_journal_page_first 3177
_journal_page_last 3180
_journal_paper_doi 10.1021/ic001374w
_journal_volume 40
_journal_year 2001
_chemical_formula_moiety '[(acac)4Ru2bptz].2CH2Cl2'
_chemical_formula_sum 'C34 H40 Cl4.07 N6 O8 Ru2'
_chemical_formula_weight 1006.96
_chemical_name_common
;
Tetraacetylacetonate (3,6-bis(2-pyridyl)-1,2,4,5-tetrazine) diruthenium(II)
bis-dichloromethane solvate
;
_space_group_IT_number 2
_symmetry_cell_setting triclinic
_symmetry_space_group_name_Hall '-P 1'
_symmetry_space_group_name_H-M 'P -1'
_atom_sites_solution_hydrogens geom
_atom_sites_solution_primary Patterson
_atom_sites_solution_secondary difmap
_audit_creation_method SHELXL
_cell_angle_alpha 65.701(14)
_cell_angle_beta 70.610(14)
_cell_angle_gamma 75.50(2)
_cell_formula_units_Z 2
_cell_length_a 11.709(2)
_cell_length_b 13.487(3)
_cell_length_c 15.151(3)
_cell_measurement_temperature 293(2)
_cell_volume 2038.9(8)
_computing_cell_refinement CAD4
_computing_data_collection CAD4
_computing_data_reduction 'Siemens SHELXTL'
_computing_molecular_graphics 'Siemens SHELXTL'
_computing_publication_material 'Siemens SHELXTL'
_computing_structure_refinement 'SHELXL-93 (Sheldrick, 1993)'
_computing_structure_solution 'SHELXS-86 (Sheldrick, 1990)'
_diffrn_ambient_temperature 293(2)
_diffrn_measurement_device 'Enraf-Nonius CAD4'
_diffrn_measurement_method \w-2\t
_diffrn_radiation_monochromator graphite
_diffrn_radiation_source 'fine-focus sealed tube'
_diffrn_radiation_type MoK\a
_diffrn_radiation_wavelength 0.71073
_diffrn_reflns_av_R_equivalents 0.0000
_diffrn_reflns_av_sigmaI/netI 0.0887
_diffrn_reflns_limit_h_max 13
_diffrn_reflns_limit_h_min 0
_diffrn_reflns_limit_k_max 16
_diffrn_reflns_limit_k_min -15
_diffrn_reflns_limit_l_max 18
_diffrn_reflns_limit_l_min -16
_diffrn_reflns_number 7158
_diffrn_reflns_theta_max 25.01
_diffrn_reflns_theta_min 2.08
_diffrn_standards_decay_% 0
_diffrn_standards_interval_count 160
_diffrn_standards_interval_time 7200
_diffrn_standards_number 3
_exptl_absorpt_coefficient_mu 1.062
_exptl_absorpt_correction_T_max 0.647
_exptl_absorpt_correction_T_min 0.568
_exptl_absorpt_correction_type empirical
_exptl_crystal_colour green
_exptl_crystal_density_diffrn 1.640
_exptl_crystal_description Plate
_exptl_crystal_F_000 1014
_exptl_crystal_size_max 0.20
_exptl_crystal_size_mid 0.05
_exptl_crystal_size_min 0.02
_refine_diff_density_max 1.089
_refine_diff_density_min -1.242
_refine_diff_density_rms 0.126
_refine_ls_extinction_method none
_refine_ls_goodness_of_fit_all 1.042
_refine_ls_goodness_of_fit_obs 1.110
_refine_ls_hydrogen_treatment riding
_refine_ls_matrix_type full
_refine_ls_number_parameters 545
_refine_ls_number_reflns 7157
_refine_ls_number_restraints 1
_refine_ls_restrained_S_all 1.044
_refine_ls_restrained_S_obs 1.111
_refine_ls_R_factor_all 0.1169
_refine_ls_R_factor_obs 0.0610
_refine_ls_shift/esd_max -0.007
_refine_ls_shift/esd_mean 0.000
_refine_ls_structure_factor_coef Fsqd
_refine_ls_weighting_details 'w=1/[\s^2^(Fo^2^)+(0.0811P)^2^+0.0000P] where P=(Fo^2^+2Fc^2^)/3'
_refine_ls_weighting_scheme calc
_refine_ls_wR_factor_all 0.1633
_refine_ls_wR_factor_obs 0.1334
_reflns_number_observed 4397
_reflns_number_total 7158
_reflns_observed_criterion >2sigma(I)
_cod_data_source_file ic001374w.cif
_cod_data_source_block acdp4
_cod_depositor_comments
;
The following automatic conversions were performed:

'_symmetry_cell_setting' value 'Triclinic' changed to 'triclinic'
according to the built-in table from CIF Core dictionary named
'cif_core.dic' version 2.4.1 from 2010-06-29.

Automatic conversion script
Id: cif_fix_values 1646 2011-03-28 12:23:43Z adriana 

The following automatic conversions were performed:

'_refine_ls_weighting_scheme' value 'calc
w=1/[\s^2^(Fo^2^)+(0.0811P)^2^+0.0000P] where P=(Fo^2^+2Fc^2^)/3' was
changed to 'calc'. New tag '_refine_ls_weighting_details' was
created. The value of the new tag was set to
'w=1/[\s^2^(Fo^2^)+(0.0811P)^2^+0.0000P] where P=(Fo^2^+2Fc^2^)/3'.

Automatic conversion script
Id: cif_fix_values 3143 2015-03-26 13:38:13Z robertas 
;
_cod_original_cell_volume 2038.8(6)
_cod_database_code 4319859

loop_
_symmetry_equiv_pos_as_xyz
'x, y, z'
'-x, -y, -z'

loop_
_atom_site_aniso_label
_atom_site_aniso_U_11
_atom_site_aniso_U_22
_atom_site_aniso_U_33
_atom_site_aniso_U_23
_atom_site_aniso_U_13
_atom_site_aniso_U_12
C33 0.096(10) 0.076(9) 0.130(12) -0.037(9) -0.009(9) -0.005(8)
Cl1 0.137(10) 0.094(11) 0.186(25) -0.064(15) -0.062(18) -0.010(8)
Cl2 0.219(16) 0.123(12) 0.335(33) -0.154(17) -0.070(18) 0.017(11)
C11' 0.121(11) 0.128(20) 0.113(13) -0.026(10) -0.053(10) -0.003(13)
Cl2' 0.081(9) 0.073(6) 0.141(13) -0.040(8) -0.069(6) 0.030(5)
C34 0.116(12) 0.118(12) 0.087(10) -0.032(9) -0.027(9) -0.050(10)
Cl3 0.107(20) 0.175(43) 0.102(15) -0.022(22) -0.062(11) -0.001(23)
Cl4 0.122(22) 0.264(45) 0.137(31) -0.051(29) 0.026(19) -0.095(24)
Cl3' 0.336(91) 0.195(56) 0.217(93) 0.011(62) -0.096(56) -0.096(53)
Cl4' 0.112(26) 0.056(21) 0.058(16) -0.017(15) 0.017(14) -0.029(14)
Cl3" 0.091(9) 0.112(14) 0.124(16) -0.059(13) -0.048(9) 0.001(10)
Cl4" 0.194(23) 0.122(24) 0.104(16) -0.055(13) -0.011(12) -0.054(14)
Ru1 0.0410(4) 0.0247(4) 0.0370(4) -0.0127(3) -0.0124(3) -0.0048(3)
Ru2 0.0411(4) 0.0334(4) 0.0375(4) -0.0147(3) -0.0082(3) -0.0076(3)
O1 0.067(4) 0.044(4) 0.038(3) -0.016(3) -0.015(3) -0.016(3)
O2 0.058(4) 0.034(3) 0.066(4) -0.020(3) -0.031(3) 0.004(3)
O3 0.049(3) 0.035(3) 0.049(4) -0.019(3) -0.009(3) 0.000(3)
O4 0.045(3) 0.049(4) 0.048(4) -0.014(3) -0.021(3) -0.011(3)
O5 0.059(4) 0.044(4) 0.039(3) -0.014(3) -0.010(3) -0.008(3)
O6 0.045(3) 0.040(3) 0.044(3) -0.017(3) -0.012(3) -0.005(3)
O7 0.054(4) 0.037(3) 0.047(4) -0.016(3) -0.014(3) -0.001(3)
O8 0.045(4) 0.049(4) 0.043(3) -0.019(3) -0.008(3) -0.014(3)
N1 0.036(4) 0.029(4) 0.039(4) -0.009(3) -0.012(3) -0.004(3)
N2 0.040(4) 0.026(4) 0.036(4) -0.012(3) -0.010(3) -0.006(3)
N3 0.040(4) 0.037(4) 0.045(4) -0.018(3) -0.010(3) -0.009(3)
N4 0.043(4) 0.032(4) 0.029(4) -0.012(3) -0.005(3) -0.011(3)
N5 0.032(3) 0.028(3) 0.034(4) -0.012(3) -0.006(3) -0.004(3)
N6 0.041(4) 0.025(3) 0.038(4) -0.006(3) -0.005(3) -0.011(3)
C1 0.033(4) 0.021(4) 0.043(5) -0.016(3) -0.008(3) -0.003(3)
C2 0.038(4) 0.025(4) 0.044(5) -0.013(4) -0.014(4) -0.006(3)
C3 0.054(5) 0.058(6) 0.037(5) -0.017(4) -0.004(4) -0.026(5)
C4 0.060(6) 0.068(7) 0.059(6) -0.020(5) -0.009(5) -0.035(5)
C5 0.064(6) 0.081(8) 0.040(5) -0.008(5) -0.001(5) -0.041(6)
C6 0.057(6) 0.055(6) 0.037(5) -0.010(4) -0.007(4) -0.022(5)
C7 0.041(5) 0.023(4) 0.046(5) -0.012(4) -0.017(4) -0.003(3)
C8 0.036(4) 0.033(5) 0.033(5) -0.007(4) -0.002(4) -0.002(4)
C9 0.043(5) 0.039(5) 0.063(6) -0.020(4) -0.011(4) -0.018(4)
C10 0.048(6) 0.049(6) 0.079(7) -0.021(5) -0.009(5) -0.017(4)
C11 0.045(5) 0.042(5) 0.050(6) -0.005(4) 0.005(4) -0.013(4)
C12 0.050(5) 0.035(5) 0.040(5) -0.003(4) -0.010(4) -0.006(4)
C13 0.057(6) 0.055(6) 0.042(5) -0.008(5) -0.018(4) -0.018(5)
C14 0.078(7) 0.034(5) 0.073(8) 0.007(5) -0.031(6) -0.008(5)
C15 0.044(5) 0.035(5) 0.082(7) -0.015(5) -0.028(5) -0.003(4)
C16 0.095(8) 0.082(8) 0.045(6) -0.005(5) -0.023(6) -0.032(7)
C17 0.077(8) 0.034(6) 0.141(11) -0.029(6) -0.054(8) 0.015(5)
C18 0.071(6) 0.032(5) 0.040(5) -0.017(4) -0.012(4) 0.001(4)
C19 0.094(8) 0.030(5) 0.063(6) -0.019(5) -0.020(6) -0.012(5)
C20 0.072(6) 0.051(6) 0.035(5) -0.015(4) -0.014(4) -0.021(5)
C21 0.095(8) 0.034(5) 0.084(8) -0.026(5) -0.020(6) 0.018(5)
C22 0.104(9) 0.074(8) 0.078(8) -0.015(6) -0.031(7) -0.050(7)
C23 0.062(6) 0.046(5) 0.038(5) -0.019(4) -0.003(4) -0.024(4)
C24 0.080(7) 0.053(6) 0.050(6) -0.035(5) -0.003(5) -0.008(5)
C25 0.050(5) 0.035(5) 0.060(6) -0.021(4) -0.010(4) -0.010(4)
C26 0.111(9) 0.055(6) 0.047(6) -0.019(5) -0.016(6) -0.014(6)
C27 0.073(7) 0.043(6) 0.068(7) -0.024(5) -0.012(5) 0.003(5)
C28 0.069(7) 0.054(6) 0.055(6) -0.029(5) -0.016(5) 0.005(5)
C29 0.051(6) 0.066(7) 0.101(9) -0.052(7) -0.030(6) 0.012(5)
C30 0.042(5) 0.071(7) 0.071(7) -0.042(6) -0.015(5) 0.000(5)
C31 0.111(10) 0.050(7) 0.110(10) -0.039(7) -0.058(8) 0.027(6)
C32 0.056(7) 0.088(9) 0.129(11) -0.056(8) -0.024(7) -0.012(6)

loop_
_atom_site_label
_atom_site_type_symbol
_atom_site_fract_x
_atom_site_fract_y
_atom_site_fract_z
_atom_site_U_iso_or_equiv
_atom_site_thermal_displace_type
_atom_site_occupancy
_atom_site_calc_flag
_atom_site_refinement_flags
_atom_site_disorder_group
C33 C 1.4349(12) -0.1384(11) 0.4853(11) 0.107(5) Uani 1 d . .
Cl1 Cl 1.3276(39) -0.2340(26) 0.5179(32) 0.130(9) Uani 0.56(6) d P 1
Cl2 Cl 1.3501(23) -0.0259(26) 0.4951(47) 0.209(10) Uani 0.56(6) d P 1
C11' Cl 1.3237(48) -0.2303(38) 0.5494(29) 0.123(9) Uani 0.44(6) d P 2
Cl2' Cl 1.3701(13) -0.0061(13) 0.4496(15) 0.095(6) Uani 0.44(6) d P 2
C34 C 2.2023(14) -0.3547(13) 0.2227(11) 0.102(5) Uani 1 d . .
Cl3 Cl 2.2539(44) -0.3560(91) 0.3201(35) 0.131(17) Uani 0.37(9) d P 1
Cl4 Cl 2.3001(50) -0.2785(64) 0.1326(55) 0.184(19) Uani 0.37(9) d P 1
Cl3' Cl 2.2680(77) -0.3600(88) 0.2817(133) 0.260(40) Uani 0.20(7) d P 2
Cl4' Cl 2.2695(57) -0.2658(44) 0.0974(38) 0.083(15) Uani 0.20(7) d P 2
Cl3" Cl 2.2594(29) -0.4053(33) 0.3345(35) 0.100(8) Uani 0.47(9) d P 3
Cl4" Cl 2.2805(39) -0.2483(42) 0.1126(34) 0.136(15) Uani 0.47(9) d P 3
Ru1 Ru 1.81669(6) -0.21474(5) 0.34438(5) 0.0330(2) Uani 1 d . .
Ru2 Ru 1.73627(6) -0.28712(5) 0.81853(5) 0.0367(2) Uani 1 d . .
O1 O 1.8718(5) -0.1948(5) 0.1949(4) 0.0467(15) Uani 1 d . .
O2 O 1.7174(5) -0.0637(5) 0.3146(5) 0.051(2) Uani 1 d . .
O3 O 1.9176(5) -0.3639(4) 0.3673(4) 0.0452(14) Uani 1 d . .
O4 O 1.6635(5) -0.2701(5) 0.3537(4) 0.0453(15) Uani 1 d . .
O5 O 1.6960(5) -0.3137(5) 0.9682(4) 0.0483(15) Uani 1 d . .
O6 O 1.6531(5) -0.1296(4) 0.7888(4) 0.0420(13) Uani 1 d . .
O7 O 1.8202(5) -0.4452(4) 0.8559(4) 0.0464(14) Uani 1 d . .
O8 O 1.8876(5) -0.2264(5) 0.8037(4) 0.0448(14) Uani 1 d . .
N1 N 1.9556(5) -0.1471(5) 0.3391(5) 0.035(2) Uani 1 d . .
N2 N 1.7807(6) -0.2381(5) 0.4859(5) 0.0335(15) Uani 1 d . .
N3 N 1.6879(6) -0.2843(5) 0.5615(5) 0.039(2) Uani 1 d . .
N4 N 1.8577(6) -0.2136(5) 0.6030(4) 0.0346(15) Uani 1 d . .
N5 N 1.7671(5) -0.2648(5) 0.6779(4) 0.0311(14) Uani 1 d . .
N6 N 1.5868(6) -0.3418(5) 0.8236(5) 0.036(2) Uani 1 d . .
C1 C 1.8625(7) -0.2028(6) 0.5126(6) 0.031(2) Uani 1 d . .
C2 C 1.9567(7) -0.1495(6) 0.4282(6) 0.034(2) Uani 1 d . .
C3 C 2.0392(8) -0.0976(7) 0.4366(6) 0.048(2) Uani 1 d . .
H3 H 2.0399(8) -0.1014(7) 0.4991(6) 0.057 Uiso 1 calc R .
C4 C 2.1203(8) -0.0401(8) 0.3506(7) 0.059(3) Uani 1 d . .
H4 H 2.1753(8) -0.0033(8) 0.3539(7) 0.071 Uiso 1 calc R .
C5 C 2.1177(9) -0.0387(8) 0.2613(7) 0.063(3) Uani 1 d . .
H5 H 2.1715(9) -0.0007(8) 0.2027(7) 0.076 Uiso 1 calc R .
C6 C 2.0363(8) -0.0930(7) 0.2566(6) 0.050(2) Uani 1 d . .
H6 H 2.0372(8) -0.0922(7) 0.1947(6) 0.060 Uiso 1 calc R .
C7 C 1.6851(7) -0.2962(6) 0.6515(6) 0.036(2) Uani 1 d . .
C8 C 1.5836(7) -0.3449(6) 0.7359(6) 0.038(2) Uani 1 d . .
C9 C 1.4923(7) -0.3857(6) 0.7279(7) 0.046(2) Uani 1 d . .
H9 H 1.4925(7) -0.3868(6) 0.6668(7) 0.055 Uiso 1 calc R .
C10 C 1.4012(8) -0.4248(7) 0.8127(8) 0.059(3) Uani 1 d . .
H10 H 1.3395(8) -0.4545(7) 0.8097(8) 0.071 Uiso 1 calc R .
C11 C 1.4003(8) -0.4204(7) 0.9009(7) 0.053(2) Uani 1 d . .
H11 H 1.3368(8) -0.4440(7) 0.9579(7) 0.063 Uiso 1 calc R .
C12 C 1.4951(8) -0.3804(6) 0.9040(6) 0.045(2) Uani 1 d . .
H12 H 1.4959(8) -0.3800(6) 0.9651(6) 0.054 Uiso 1 calc R .
C13 C 1.8466(8) -0.1074(8) 0.1254(7) 0.051(2) Uani 1 d . .
C14 C 1.7751(9) -0.0128(8) 0.1384(8) 0.068(3) Uani 1 d . .
H14 H 1.7656(9) 0.0463(8) 0.0803(8) 0.081 Uiso 1 calc R .
C15 C 1.7165(8) 0.0036(7) 0.2278(8) 0.053(2) Uani 1 d . .
C16 C 1.9001(10) -0.1097(9) 0.0222(7) 0.075(3) Uani 1 d . .
H16A H 1.9467(10) -0.1801(9) 0.0256(7) 0.112 Uiso 1 calc R .
H16B H 1.9524(10) -0.0535(9) -0.0167(7) 0.112 Uiso 1 calc R .
H16C H 1.8357(10) -0.0969(9) -0.0087(7) 0.112 Uiso 1 calc R .
C17 C 1.6391(10) 0.1130(7) 0.2244(10) 0.082(4) Uani 1 d . .
H17A H 1.6041(10) 0.1130(7) 0.2913(10) 0.124 Uiso 1 calc R .
H17B H 1.5750(10) 0.1243(7) 0.1935(10) 0.124 Uiso 1 calc R .
H17C H 1.6892(10) 0.1709(7) 0.1860(10) 0.124 Uiso 1 calc R .
C18 C 1.8732(9) -0.4504(7) 0.3845(6) 0.049(2) Uani 1 d . .
C19 C 1.7556(10) -0.4552(7) 0.3876(7) 0.061(3) Uani 1 d . .
H19 H 1.7375(10) -0.5246(7) 0.4026(7) 0.073 Uiso 1 calc R .
C20 C 1.6603(9) -0.3697(8) 0.3713(6) 0.050(2) Uani 1 d . .
C21 C 1.9612(10) -0.5559(7) 0.4052(8) 0.076(3) Uani 1 d . .
H21A H 2.0391(10) -0.5401(7) 0.4005(8) 0.114 Uiso 1 calc R .
H21B H 1.9707(10) -0.5882(7) 0.3569(8) 0.114 Uiso 1 calc R .
H21C H 1.9297(10) -0.6062(7) 0.4714(8) 0.114 Uiso 1 calc R .
C22 C 1.5390(10) -0.3949(9) 0.3758(8) 0.080(3) Uani 1 d . .
H22A H 1.4826(10) -0.3284(9) 0.3631(8) 0.120 Uiso 1 calc R .
H22B H 1.5068(10) -0.4464(9) 0.4412(8) 0.120 Uiso 1 calc R .
H22C H 1.5506(10) -0.4257(9) 0.3261(8) 0.120 Uiso 1 calc R .
C23 C 1.6522(8) -0.2419(7) 1.0059(6) 0.047(2) Uani 1 d . .
C24 C 1.6143(9) -0.1324(8) 0.9529(7) 0.059(3) Uani 1 d . .
H24 H 1.5853(9) -0.0864(8) 0.9898(7) 0.071 Uiso 1 calc R .
C25 C 1.6145(8) -0.0840(7) 0.8533(7) 0.047(2) Uani 1 d . .
C26 C 1.6395(10) -0.2784(8) 1.1146(7) 0.072(3) Uani 1 d . .
H26A H 1.6694(10) -0.3552(8) 1.1396(7) 0.107 Uiso 1 calc R .
H26B H 1.5550(10) -0.2664(8) 1.1487(7) 0.107 Uiso 1 calc R .
H26C H 1.6858(10) -0.2375(8) 1.1260(7) 0.107 Uiso 1 calc R .
C27 C 1.5615(9) 0.0363(7) 0.8122(7) 0.064(3) Uani 1 d . .
H27A H 1.5682(9) 0.0578(7) 0.7421(7) 0.096 Uiso 1 calc R .
H27B H 1.6058(9) 0.0809(7) 0.8213(7) 0.096 Uiso 1 calc R .
H27C H 1.4770(9) 0.0460(7) 0.8475(7) 0.096 Uiso 1 calc R .
C28 C 1.9292(10) -0.4708(8) 0.8651(7) 0.059(3) Uani 1 d . .
C29 C 2.0103(9) -0.3989(8) 0.8451(8) 0.067(3) Uani 1 d . .
H29 H 2.0881(9) -0.4307(8) 0.8534(8) 0.080 Uiso 1 calc R .
C30 C 1.9867(8) -0.2838(8) 0.8138(7) 0.057(2) Uani 1 d . .
C31 C 1.9722(11) -0.5914(8) 0.9016(9) 0.086(4) Uani 1 d . .
H31A H 1.9083(11) -0.6311(8) 0.9123(9) 0.129 Uiso 1 calc R .
H31B H 1.9935(11) -0.6125(8) 0.9635(9) 0.129 Uiso 1 calc R .
H31C H 2.0426(11) -0.6080(8) 0.8524(9) 0.129 Uiso 1 calc R .
C32 C 2.0882(9) -0.2223(9) 0.7956(9) 0.085(4) Uani 1 d . .
H32A H 2.0601(9) -0.1450(9) 0.7747(9) 0.127 Uiso 1 calc R .
H32B H 2.1565(9) -0.2371(9) 0.7440(9) 0.127 Uiso 1 calc R .
H32C H 2.1130(9) -0.2456(9) 0.8563(9) 0.127 Uiso 1 calc R .

loop_
_atom_type_symbol
_atom_type_description
_atom_type_scat_dispersion_real
_atom_type_scat_dispersion_imag
_atom_type_scat_source
C C 0.0033 0.0016 'International Tables Vol C Tables 4.2.6.8 and 6.1.1.4'
H H 0.0000 0.0000 'International Tables Vol C Tables 4.2.6.8 and 6.1.1.4'
N N 0.0061 0.0033 'International Tables Vol C Tables 4.2.6.8 and 6.1.1.4'
O O 0.0106 0.0060 'International Tables Vol C Tables 4.2.6.8 and 6.1.1.4'
Cl Cl 0.1484 0.1585 'International Tables Vol C Tables 4.2.6.8 and 6.1.1.4'
Ru Ru -1.2594 0.8363 'International Tables Vol C Tables 4.2.6.8 and 6.1.1.4'

loop_
_geom_angle_atom_site_label_1
_geom_angle_atom_site_label_2
_geom_angle_atom_site_label_3
_geom_angle
_geom_angle_site_symmetry_1
_geom_angle_site_symmetry_3
_geom_angle_publ_flag
Cl2' C33 C11' 111.9(18) . . ?
Cl2 C33 Cl1 105.3(17) . . ?
Cl4 C34 Cl3 95.5(41) . . ?
Cl3' C34 Cl4' 107.3(45) . . ?
Cl3" C34 Cl4" 116.5(22) . . ?
N2 Ru1 O3 90.4(2) . . y
N2 Ru1 N1 81.0(3) . . y
O3 Ru1 N1 91.9(2) . . y
N2 Ru1 O2 92.2(2) . . y
O3 Ru1 O2 177.4(2) . . y
N1 Ru1 O2 88.3(2) . . y
N2 Ru1 O4 96.6(2) . . y
O3 Ru1 O4 93.6(2) . . y
N1 Ru1 O4 174.0(2) . . y
O2 Ru1 O4 86.2(2) . . y
N2 Ru1 O1 174.6(2) . . y
O3 Ru1 O1 86.0(2) . . y
N1 Ru1 O1 95.1(2) . . y
O2 Ru1 O1 91.4(2) . . y
O4 Ru1 O1 87.7(2) . . y
N5 Ru2 N6 80.0(3) . . y
N5 Ru2 O6 88.8(2) . . y
N6 Ru2 O6 92.9(2) . . y
N5 Ru2 O7 94.4(2) . . y
N6 Ru2 O7 88.5(2) . . y
O6 Ru2 O7 176.7(2) . . y
N5 Ru2 O8 96.6(2) . . y
N6 Ru2 O8 176.3(2) . . y
O6 Ru2 O8 85.6(2) . . y
O7 Ru2 O8 93.1(2) . . y
N5 Ru2 O5 177.2(2) . . y
N6 Ru2 O5 97.2(2) . . y
O6 Ru2 O5 91.4(2) . . y
O7 Ru2 O5 85.5(2) . . y
O8 Ru2 O5 86.2(2) . . y
C13 O1 Ru1 124.3(6) . . ?
C15 O2 Ru1 124.0(6) . . ?
C18 O3 Ru1 122.6(5) . . ?
C20 O4 Ru1 122.6(6) . . ?
C23 O5 Ru2 125.2(6) . . ?
C25 O6 Ru2 123.2(5) . . ?
C28 O7 Ru2 122.3(6) . . ?
C30 O8 Ru2 123.8(6) . . ?
C6 N1 C2 118.6(7) . . ?
C6 N1 Ru1 126.8(6) . . ?
C2 N1 Ru1 114.2(5) . . ?
N3 N2 C1 115.7(6) . . ?
N3 N2 Ru1 128.5(5) . . ?
C1 N2 Ru1 115.7(5) . . ?
C7 N3 N2 117.9(7) . . ?
C1 N4 N5 117.3(6) . . ?
N4 N5 C7 116.9(6) . . ?
N4 N5 Ru2 125.5(5) . . ?
C7 N5 Ru2 117.4(5) . . ?
C12 N6 C8 116.8(7) . . ?
C12 N6 Ru2 127.5(6) . . ?
C8 N6 Ru2 115.6(5) . . ?
N4 C1 N2 125.8(7) . . ?
N4 C1 C2 120.9(7) . . ?
N2 C1 C2 113.4(7) . . ?
N1 C2 C3 121.6(7) . . ?
N1 C2 C1 115.6(6) . . ?
C3 C2 C1 122.7(7) . . ?
C4 C3 C2 119.1(8) . . ?
C5 C4 C3 118.3(8) . . ?
C4 C5 C6 120.7(8) . . ?
N1 C6 C5 121.6(8) . . ?
N3 C7 N5 126.3(7) . . ?
N3 C7 C8 119.3(7) . . ?
N5 C7 C8 114.3(7) . . ?
N6 C8 C9 122.9(7) . . ?
N6 C8 C7 112.4(7) . . ?
C9 C8 C7 124.6(8) . . ?
C10 C9 C8 117.9(9) . . ?
C11 C10 C9 120.5(9) . . ?
C10 C11 C12 118.5(8) . . ?
N6 C12 C11 123.3(8) . . ?
O1 C13 C14 125.5(9) . . ?
O1 C13 C16 115.2(9) . . ?
C14 C13 C16 119.3(9) . . ?
C15 C14 C13 127.4(9) . . ?
O2 C15 C14 127.2(9) . . ?
O2 C15 C17 114.4(10) . . ?
C14 C15 C17 118.4(9) . . ?
O3 C18 C19 126.5(8) . . ?
O3 C18 C21 114.8(9) . . ?
C19 C18 C21 118.7(8) . . ?
C18 C19 C20 128.5(9) . . ?
O4 C20 C19 126.2(9) . . ?
O4 C20 C22 114.9(9) . . ?
C19 C20 C22 118.9(9) . . ?
O5 C23 C24 124.5(8) . . ?
O5 C23 C26 115.8(8) . . ?
C24 C23 C26 119.7(8) . . ?
C25 C24 C23 128.3(8) . . ?
O6 C25 C24 126.7(8) . . ?
O6 C25 C27 113.8(8) . . ?
C24 C25 C27 119.4(8) . . ?
O7 C28 C29 127.0(9) . . ?
O7 C28 C31 115.0(9) . . ?
C29 C28 C31 118.0(9) . . ?
C28 C29 C30 127.0(9) . . ?
O8 C30 C29 126.5(9) . . ?
O8 C30 C32 115.3(9) . . ?
C29 C30 C32 118.1(9) . . ?

loop_
_geom_bond_atom_site_label_1
_geom_bond_atom_site_label_2
_geom_bond_distance
_geom_bond_site_symmetry_2
_geom_bond_publ_flag
C33 Cl2 1.63(2) . ?
C33 Cl2' 1.69(2) . ?
C33 C11' 1.78(5) . ?
C33 Cl1 1.83(4) . ?
C34 Cl3' 1.33(15) . ?
C34 Cl4 1.62(5) . ?
C34 Cl3 1.76(6) . ?
C34 Cl4' 1.81(4) . ?
C34 Cl3" 1.83(5) . ?
C34 Cl4" 1.83(4) . ?
Ru1 N2 1.946(6) . y
Ru1 O3 2.017(5) . y
Ru1 N1 2.020(6) . y
Ru1 O2 2.027(6) . y
Ru1 O4 2.052(5) . y
Ru1 O1 2.057(5) . y
Ru2 N5 1.943(6) . y
Ru2 N6 2.031(6) . y
Ru2 O6 2.033(5) . y
Ru2 O7 2.039(5) . y
Ru2 O8 2.043(5) . y
Ru2 O5 2.049(6) . y
O1 C13 1.263(10) . ?
O2 C15 1.255(10) . ?
O3 C18 1.290(10) . ?
O4 C20 1.265(10) . ?
O5 C23 1.241(9) . ?
O6 C25 1.265(9) . ?
O7 C28 1.274(11) . ?
O8 C30 1.241(10) . ?
N1 C6 1.341(10) . ?
N1 C2 1.342(9) . ?
N2 N3 1.344(8) . ?
N2 C1 1.396(9) . ?
N3 C7 1.297(9) . ?
N4 C1 1.300(9) . ?
N4 N5 1.346(8) . ?
N5 C7 1.363(9) . ?
N6 C12 1.340(10) . ?
N6 C8 1.358(10) . ?
C1 C2 1.440(10) . ?
C2 C3 1.390(10) . ?
C3 C4 1.385(11) . ?
C4 C5 1.355(12) . ?
C5 C6 1.373(12) . ?
C7 C8 1.474(10) . ?
C8 C9 1.377(11) . ?
C9 C10 1.372(12) . ?
C10 C11 1.360(13) . ?
C11 C12 1.372(12) . ?
C13 C14 1.389(13) . ?
C13 C16 1.489(12) . ?
C14 C15 1.380(13) . ?
C15 C17 1.516(12) . ?
C18 C19 1.379(13) . ?
C18 C21 1.516(11) . ?
C19 C20 1.393(12) . ?
C20 C22 1.515(12) . ?
C23 C24 1.398(12) . ?
C23 C26 1.477(11) . ?
C24 C25 1.376(12) . ?
C25 C27 1.525(11) . ?
C28 C29 1.401(13) . ?
C28 C31 1.496(13) . ?
C29 C30 1.406(13) . ?
C30 C32 1.505(13) . ?
